data_2222317
loop_
_publ_author_name
'Sharif, Shahzad'
'Tahir, M. Nawaz'
'Khan, Islam Ullah'
'Salariya, Manan Ayub'
'Ahmad, Sarfraz'

_publ_section_title
;
 (2<i>Z</i>)-Methyl
 2-(2-amino-1,3-thiazol-4-yl)-2-(methoxyimino)ethanoate
;
_journal_coeditor_code HB2983
_journal_issue 7
_journal_name_full 'Acta Crystallographica Section E'
_journal_page_first o1455
_journal_paper_doi 10.1107/S1600536809019643
_journal_volume 65
_journal_year 2009
_chemical_formula_iupac 'C7 H9 N3 O3 S'
_chemical_formula_moiety 'C7 H9 N3 O3 S'
_chemical_formula_sum 'C7 H9 N3 O3 S'
_chemical_formula_weight 215.23
_chemical_name_systematic
;
(2<i>Z</i>)-Methyl 2-(2-amino-1,3-thiazol-4-yl)-2-(methoxyimino)ethanoate
;
_space_group_IT_number 14
_symmetry_cell_setting monoclinic
_symmetry_space_group_name_Hall '-P 2yn'
_symmetry_space_group_name_H-M 'P 1 21/n 1'
_atom_sites_solution_hydrogens geom
_atom_sites_solution_primary direct
_atom_sites_solution_secondary difmap
_audit_creation_method SHELXL-97
_cell_angle_alpha 90
_cell_angle_beta 92.936(2)
_cell_angle_gamma 90
_cell_formula_units_Z 4
_cell_length_a 7.8096(4)
_cell_length_b 8.1994(5)
_cell_length_c 15.6247(9)
_cell_measurement_reflns_used 2295
_cell_measurement_temperature 296(2)
_cell_measurement_theta_max 27.53
_cell_measurement_theta_min 2.61
_cell_volume 999.20(10)
_computing_cell_refinement 'SAINT (Bruker, 2007)'
_computing_data_collection 'APEX2 (Bruker, 2007)'
_computing_data_reduction 'SAINT (Bruker, 2007)'
_computing_molecular_graphics 'ORTEP-3 (Farrugia, 1997) and PLATON (Spek, 2009)'
_computing_publication_material
;
WinGX (Farrugia, 1999) and PLATON (Spek, 2009)
;
_computing_structure_refinement 'SHELXL97 (Sheldrick, 2008)'
_computing_structure_solution 'SHELXS97 (Sheldrick, 2008)'
_diffrn_ambient_temperature 296(2)
_diffrn_detector_area_resol_mean 7.50
_diffrn_measured_fraction_theta_full 0.998
_diffrn_measured_fraction_theta_max 0.998
_diffrn_measurement_device_type 'Bruker Kappa APEXII CCD'
_diffrn_measurement_method \w
_diffrn_radiation_monochromator graphite
_diffrn_radiation_source 'fine-focus sealed tube'
_diffrn_radiation_type MoK\a
_diffrn_radiation_wavelength 0.71073
_diffrn_reflns_av_R_equivalents 0.0276
_diffrn_reflns_av_sigmaI/netI 0.0241
_diffrn_reflns_limit_h_max 10
_diffrn_reflns_limit_h_min -10
_diffrn_reflns_limit_k_max 10
_diffrn_reflns_limit_k_min -8
_diffrn_reflns_limit_l_max 20
_diffrn_reflns_limit_l_min -20
_diffrn_reflns_number 9949
_diffrn_reflns_theta_full 27.53
_diffrn_reflns_theta_max 27.53
_diffrn_reflns_theta_min 2.61
_diffrn_standards_number 0
_exptl_absorpt_coefficient_mu 0.310
_exptl_absorpt_correction_T_max 0.945
_exptl_absorpt_correction_T_min 0.931
_exptl_absorpt_correction_type multi-scan
_exptl_absorpt_process_details '(SADABS; Bruker, 2005)'
_exptl_crystal_colour yellow
_exptl_crystal_density_diffrn 1.431
_exptl_crystal_density_method 'not measured'
_exptl_crystal_description prism
_exptl_crystal_F_000 448
_exptl_crystal_size_max 0.25
_exptl_crystal_size_mid 0.20
_exptl_crystal_size_min 0.18
_refine_diff_density_max 0.262
_refine_diff_density_min -0.156
_refine_ls_goodness_of_fit_ref 1.026
_refine_ls_hydrogen_treatment mixed
_refine_ls_matrix_type full
_refine_ls_number_parameters 135
_refine_ls_number_reflns 2295
_refine_ls_number_restraints 0
_refine_ls_restrained_S_all 1.026
_refine_ls_R_factor_all 0.0582
_refine_ls_R_factor_gt 0.0399
_refine_ls_shift/su_max 0.000
_refine_ls_shift/su_mean 0.000
_refine_ls_structure_factor_coef Fsqd
_refine_ls_weighting_details 'calc w=1/[\s^2^(Fo^2^)+(0.0635P)^2^+0.2265P] where P=(Fo^2^+2Fc^2^)/3'
_refine_ls_weighting_scheme calc
_refine_ls_wR_factor_gt 0.1068
_refine_ls_wR_factor_ref 0.1195
_reflns_number_gt 1696
_reflns_number_total 2295
_reflns_threshold_expression I>2\s(I)
_cod_data_source_file hb2983.cif
_cod_data_source_block I
_cod_original_sg_symbol_H-M 'P 21/n'
_cod_database_code 2222317
_cod_database_fobs_code 2222317

loop_
_symmetry_equiv_pos_site_id
_symmetry_equiv_pos_as_xyz
1 x,y,z
2 1/2-x,1/2+y,1/2-z
3 -x,-y,-z
4 1/2+x,1/2-y,1/2+z

loop_
_atom_site_aniso_label
_atom_site_aniso_U_11
_atom_site_aniso_U_22
_atom_site_aniso_U_33
_atom_site_aniso_U_12
_atom_site_aniso_U_13
_atom_site_aniso_U_23
S1 0.0470(3) 0.0858(4) 0.0465(3) -0.0188(3) -0.0024(2) 0.0058(3)
O1 0.0605(9) 0.0762(10) 0.0548(9) 0.0119(8) 0.0062(7) 0.0219(8)
O2 0.0583(8) 0.0742(10) 0.0486(8) 0.0134(7) 0.0177(6) 0.0089(7)
O3 0.0514(7) 0.0897(11) 0.0403(7) -0.0193(7) -0.0009(5) 0.0000(7)
N1 0.0366(7) 0.0672(10) 0.0385(8) -0.0026(7) 0.0012(6) 0.0057(7)
N2 0.0506(10) 0.1262(19) 0.0386(9) -0.0213(11) -0.0016(7) 0.0093(10)
N3 0.0444(8) 0.0626(10) 0.0374(8) -0.0034(7) 0.0015(6) -0.0006(7)
C1 0.0397(8) 0.0468(10) 0.0392(9) 0.0019(7) 0.0019(7) 0.0054(8)
C2 0.0480(10) 0.0666(12) 0.0410(9) -0.0114(9) 0.0023(8) 0.0065(9)
C3 0.0383(8) 0.0634(12) 0.0431(10) -0.0017(8) 0.0019(7) 0.0053(9)
C4 0.0377(8) 0.0475(10) 0.0385(9) 0.0033(7) 0.0039(6) 0.0016(8)
C5 0.0415(9) 0.0546(11) 0.0394(9) -0.0019(8) 0.0010(7) 0.0015(8)
C6 0.0799(16) 0.112(2) 0.0588(14) 0.0138(15) 0.0323(12) 0.0181(14)
C7 0.0640(14) 0.142(3) 0.0674(15) -0.0480(16) -0.0010(12) -0.0012(16)

loop_
_atom_site_type_symbol
_atom_site_label
_atom_site_fract_x
_atom_site_fract_y
_atom_site_fract_z
_atom_site_U_iso_or_equiv
_atom_site_thermal_displace_type
_atom_site_calc_flag
_atom_site_refinement_flags
_atom_site_occupancy
S S1 0.41857(6) 0.20584(8) 0.43460(3) 0.0599(2) Uani . . 1.000
O O1 0.04763(18) 0.26609(19) 0.13478(9) 0.0637(5) Uani . . 1.000
O O2 0.25926(17) 0.08248(18) 0.14230(9) 0.0599(5) Uani . . 1.000
O O3 -0.14991(17) -0.0224(2) 0.17911(8) 0.0606(5) Uani . . 1.000
N N1 0.11714(18) 0.0792(2) 0.41045(9) 0.0475(5) Uani . . 1.000
N N2 0.2110(2) 0.0993(3) 0.55484(11) 0.0719(8) Uani . . 1.000
N N3 -0.06554(18) -0.0011(2) 0.26002(9) 0.0482(5) Uani . . 1.000
C C1 0.1775(2) 0.1176(2) 0.33140(11) 0.0419(5) Uani . . 1.000
C C2 0.3342(2) 0.1859(3) 0.33191(12) 0.0519(6) Uani . . 1.000
C C3 0.2315(2) 0.1199(3) 0.47114(12) 0.0483(6) Uani . . 1.000
C C4 0.0712(2) 0.0836(2) 0.25360(11) 0.0412(5) Uani . . 1.000
C C5 0.1219(2) 0.1552(2) 0.17005(11) 0.0452(6) Uani . . 1.000
C C6 0.3165(3) 0.1371(4) 0.05994(15) 0.0826(10) Uani . . 1.000
C C7 -0.3004(3) -0.1162(4) 0.18950(16) 0.0913(12) Uani . . 1.000
H H2 0.38901 0.21784 0.28319 0.0622 Uiso . . 1.000
H H2A 0.288(3) 0.129(3) 0.5901(17) 0.0863 Uiso . . 1.000
H H2B 0.124(4) 0.053(3) 0.5734(17) 0.0863 Uiso . . 1.000
H H6A 0.24081 0.09504 0.01485 0.1240 Uiso . . 1.000
H H6B 0.43070 0.09816 0.05256 0.1240 Uiso . . 1.000
H H6C 0.31566 0.25411 0.05803 0.1240 Uiso . . 1.000
H H7A -0.27198 -0.21154 0.22295 0.1370 Uiso . . 1.000
H H7B -0.34834 -0.14852 0.13428 0.1370 Uiso . . 1.000
H H7C -0.38262 -0.05196 0.21829 0.1370 Uiso . . 1.000

loop_
_atom_type_symbol
_atom_type_description
_atom_type_scat_dispersion_real
_atom_type_scat_dispersion_imag
_atom_type_scat_source
S S 0.1246 0.1234 'International Tables Vol C Tables 4.2.6.8 and 6.1.1.4'
O O 0.0106 0.0060 'International Tables Vol C Tables 4.2.6.8 and 6.1.1.4'
N N 0.0061 0.0033 'International Tables Vol C Tables 4.2.6.8 and 6.1.1.4'
H H 0.0000 0.0000 'International Tables Vol C Tables 4.2.6.8 and 6.1.1.4'
C C 0.0033 0.0016 'International Tables Vol C Tables 4.2.6.8 and 6.1.1.4'

loop_
_geom_angle_atom_site_label_1
_geom_angle_atom_site_label_2
_geom_angle_atom_site_label_3
_geom_angle_site_symmetry_1
_geom_angle_site_symmetry_2
_geom_angle_site_symmetry_3
_geom_angle
_geom_angle_publ_flag
C2 S1 C3 . . . 88.83(9) no
C5 O2 C6 . . . 116.32(17) no
N3 O3 C7 . . . 108.47(15) no
C1 N1 C3 . . . 109.73(15) no
O3 N3 C4 . . . 110.53(14) no
H2A N2 H2B . . . 118(3) no
C3 N2 H2B . . . 122.2(18) no
C3 N2 H2A . . . 119.5(17) no
C2 C1 C4 . . . 124.15(16) no
N1 C1 C4 . . . 119.64(14) no
N1 C1 C2 . . . 116.21(16) no
S1 C2 C1 . . . 110.60(14) no
S1 C3 N1 . . . 114.63(14) no
S1 C3 N2 . . . 121.05(14) no
N1 C3 N2 . . . 124.33(17) no
C1 C4 C5 . . . 118.93(14) no
N3 C4 C1 . . . 118.53(15) no
N3 C4 C5 . . . 122.49(15) no
O1 C5 O2 . . . 125.06(16) no
O1 C5 C4 . . . 123.60(15) no
O2 C5 C4 . . . 111.32(14) no
S1 C2 H2 . . . 125.00 no
C1 C2 H2 . . . 125.00 no
O2 C6 H6A . . . 109.00 no
O2 C6 H6B . . . 109.00 no
O2 C6 H6C . . . 109.00 no
H6A C6 H6B . . . 109.00 no
H6A C6 H6C . . . 109.00 no
H6B C6 H6C . . . 109.00 no
O3 C7 H7A . . . 109.00 no
O3 C7 H7B . . . 109.00 no
O3 C7 H7C . . . 109.00 no
H7A C7 H7B . . . 109.00 no
H7A C7 H7C . . . 109.00 no
H7B C7 H7C . . . 109.00 no

loop_
_geom_bond_atom_site_label_1
_geom_bond_atom_site_label_2
_geom_bond_site_symmetry_1
_geom_bond_site_symmetry_2
_geom_bond_distance
_geom_bond_publ_flag
S1 C2 . . 1.7109(19) no
S1 C3 . . 1.7442(18) no
O1 C5 . . 1.198(2) no
O2 C5 . . 1.320(2) no
O2 C6 . . 1.454(3) no
O3 N3 . . 1.4062(19) no
O3 C7 . . 1.421(3) no
N1 C1 . . 1.381(2) no
N1 C3 . . 1.312(2) no
N2 C3 . . 1.336(3) no
N3 C4 . . 1.282(2) no
N2 H2A . . 0.83(3) no
N2 H2B . . 0.84(3) no
C1 C2 . . 1.346(2) no
C1 C4 . . 1.463(2) no
C4 C5 . . 1.503(2) no
C2 H2 . . 0.9300 no
C6 H6A . . 0.9600 no
C6 H6B . . 0.9600 no
C6 H6C . . 0.9600 no
C7 H7A . . 0.9600 no
C7 H7B . . 0.9600 no
C7 H7C . . 0.9600 no

loop_
_geom_hbond_atom_site_label_D
_geom_hbond_atom_site_label_H
_geom_hbond_atom_site_label_A
_geom_hbond_site_symmetry_A
_geom_hbond_distance_DH
_geom_hbond_distance_HA
_geom_hbond_distance_DA
_geom_hbond_angle_DHA
_geom_hbond_publ_flag
N2 H2A O1 4_555 0.83(3) 2.28(2) 3.058(2) 156(2) yes
N2 H2B N1 3_556 0.84(3) 2.20(3) 3.024(2) 166(3) yes

loop_
_geom_torsion_atom_site_label_1
_geom_torsion_atom_site_label_2
_geom_torsion_atom_site_label_3
_geom_torsion_atom_site_label_4
_geom_torsion_site_symmetry_1
_geom_torsion_site_symmetry_2
_geom_torsion_site_symmetry_3
_geom_torsion_site_symmetry_4
_geom_torsion
_geom_torsion_publ_flag
C3 S1 C2 C1 . . . . -0.42(17) no
C2 S1 C3 N1 . . . . 0.46(18) no
C2 S1 C3 N2 . . . . -179.5(2) no
C6 O2 C5 O1 . . . . -3.7(3) no
C6 O2 C5 C4 . . . . 177.57(17) no
C7 O3 N3 C4 . . . . -179.82(18) no
C3 N1 C1 C2 . . . . 0.0(2) no
C3 N1 C1 C4 . . . . -179.81(17) no
C1 N1 C3 S1 . . . . -0.4(2) no
C1 N1 C3 N2 . . . . 179.6(2) no
O3 N3 C4 C1 . . . . -179.50(14) no
O3 N3 C4 C5 . . . . 3.3(2) no
N1 C1 C2 S1 . . . . 0.3(2) no
C4 C1 C2 S1 . . . . -179.86(13) no
N1 C1 C4 N3 . . . . -9.3(2) no
N1 C1 C4 C5 . . . . 168.00(15) no
C2 C1 C4 N3 . . . . 170.87(19) no
C2 C1 C4 C5 . . . . -11.8(3) no
N3 C4 C5 O1 . . . . 70.4(2) no
N3 C4 C5 O2 . . . . -110.87(18) no
C1 C4 C5 O1 . . . . -106.8(2) no
C1 C4 C5 O2 . . . . 71.92(19) no

loop_
_cod_related_entry_id
_cod_related_entry_database
_cod_related_entry_code
1 ChemSpider 7842662
